data_7105443
loop_
_publ_author_name
'Smith, Keith'
'El-Hiti, Gamal A'
'Hegazy, Amany S'

_publ_section_title
;
 One-pot synthesis of substituted isoindolin-1-ones via lithiation and
 substitution of N'-benzyl-N,N-dimethylureas.
;
_journal_issue 16
_journal_name_full 'Chemical communications (Cambridge, England)'
_journal_page_first 2790
_journal_page_last 2792
_journal_paper_doi 10.1039/b926983e
_journal_volume 46
_journal_year 2010
_chemical_formula_moiety 'C17 H17 N O4'
_chemical_formula_sum 'C17 H17 N O4'
_chemical_formula_weight 299.32
_chemical_name_systematic
;
?
;
_space_group_IT_number 2
_symmetry_cell_setting triclinic
_symmetry_space_group_name_Hall '-P 1'
_symmetry_space_group_name_H-M 'P -1'
_atom_sites_solution_hydrogens geom
_atom_sites_solution_primary direct
_atom_sites_solution_secondary difmap
_audit_creation_method SHELXL-97
_cell_angle_alpha 83.877(2)
_cell_angle_beta 77.311(2)
_cell_angle_gamma 68.559(2)
_cell_formula_units_Z 2
_cell_length_a 7.5240(3)
_cell_length_b 9.4100(3)
_cell_length_c 11.9960(5)
_cell_measurement_reflns_used 2539
_cell_measurement_temperature 293(2)
_cell_measurement_theta_max 27.50
_cell_measurement_theta_min 2.87
_cell_volume 770.92(5)
_computing_cell_refinement 'HKL Scalepack (Otwinowski & Minor 1997)'
_computing_data_collection 'Collect (Nonius BV, 1997-2000)'
_computing_data_reduction 'HKL Denzo and Scalepack (Otwinowski & Minor 1997'
_computing_molecular_graphics 'Ortep-99 for Windows (Farrugia, 1995)'
_computing_publication_material 'WinGX publication routines (Farrugia, 1995)'
_computing_structure_refinement 'SHELXL-97 (Sheldrick, 1997)'
_computing_structure_solution 'Sir-92 (A. Altomare et al., 1992)'
_diffrn_ambient_temperature 293(2)
_diffrn_measured_fraction_theta_full 0.987
_diffrn_measured_fraction_theta_max 0.987
_diffrn_measurement_device_type KappaCCD
_diffrn_measurement_method CCD
_diffrn_radiation_monochromator graphite
_diffrn_radiation_source 'fine-focus sealed tube'
_diffrn_radiation_type MoK\a
_diffrn_radiation_wavelength 0.71073
_diffrn_reflns_av_R_equivalents 0.0334
_diffrn_reflns_av_sigmaI/netI 0.0711
_diffrn_reflns_limit_h_max 9
_diffrn_reflns_limit_h_min -9
_diffrn_reflns_limit_k_max 12
_diffrn_reflns_limit_k_min -12
_diffrn_reflns_limit_l_max 15
_diffrn_reflns_limit_l_min -13
_diffrn_reflns_number 5071
_diffrn_reflns_theta_full 27.50
_diffrn_reflns_theta_max 27.50
_diffrn_reflns_theta_min 2.87
_exptl_absorpt_coefficient_mu 0.092
_exptl_absorpt_correction_T_max 0.9863
_exptl_absorpt_correction_T_min 0.9818
_exptl_absorpt_correction_type empirical
_exptl_absorpt_process_details Denzo/Scalepack
_exptl_crystal_colour colourless
_exptl_crystal_density_diffrn 1.289
_exptl_crystal_density_method 'not measured'
_exptl_crystal_description block
_exptl_crystal_F_000 316
_exptl_crystal_size_max 0.20
_exptl_crystal_size_mid 0.15
_exptl_crystal_size_min 0.15
_refine_diff_density_max 0.506
_refine_diff_density_min -0.251
_refine_diff_density_rms 0.055
_refine_ls_extinction_method none
_refine_ls_goodness_of_fit_ref 1.050
_refine_ls_hydrogen_treatment constr
_refine_ls_matrix_type full
_refine_ls_number_parameters 202
_refine_ls_number_reflns 3513
_refine_ls_number_restraints 0
_refine_ls_restrained_S_all 1.050
_refine_ls_R_factor_all 0.0855
_refine_ls_R_factor_gt 0.0570
_refine_ls_shift/su_max 0.000
_refine_ls_shift/su_mean 0.000
_refine_ls_structure_factor_coef Fsqd
_refine_ls_weighting_details 'calc w=1/[\s^2^(Fo^2^)+(0.0452P)^2^+0.4323P] where P=(Fo^2^+2Fc^2^)/3'
_refine_ls_weighting_scheme calc
_refine_ls_wR_factor_gt 0.1277
_refine_ls_wR_factor_ref 0.1433
_reflns_number_gt 2539
_reflns_number_total 3513
_reflns_threshold_expression >2sigma(I)
_cod_data_source_file b926983e.txt
_cod_data_source_block ks0810
_cod_depositor_comments
;
The following automatic conversions were performed:
'_symmetry_cell_setting' value 'Triclinic' changed to 'triclinic'
according to '/home/saulius/struct/CIF-dictionaries/cif_core.dic'
dictionary named 'cif_core.dic' version 2.4.1 from 2010-06-29.

Automatic conversion script
Id: cif_fix_enum 1527 2010-12-29 10:47:43Z saulius 
;
_cod_original_sg_symbol_H-M P-1
_cod_database_code 7105443

loop_
_symmetry_equiv_pos_as_xyz
'x, y, z'
'-x, -y, -z'

loop_
_atom_site_label
_atom_site_type_symbol
_atom_site_fract_x
_atom_site_fract_y
_atom_site_fract_z
_atom_site_U_iso_or_equiv
_atom_site_adp_type
_atom_site_occupancy
_atom_site_symmetry_multiplicity
_atom_site_calc_flag
_atom_site_refinement_flags
_atom_site_disorder_assembly
_atom_site_disorder_group
C1 C 0.2151(3) 0.2870(2) 0.60320(16) 0.0218(4) Uani 1 1 d . . .
C2 C 0.2871(3) 0.1307(2) 0.65399(16) 0.0220(4) Uani 1 1 d . . .
C3 C 0.1840(3) 0.0471(3) 0.72304(18) 0.0309(5) Uani 1 1 d . . .
H3 H 0.0488 0.0855 0.7424 0.037 Uiso 1 1 calc R . .
C4 C 0.2911(3) -0.0954(3) 0.76155(19) 0.0333(5) Uani 1 1 d . . .
H4 H 0.2260 -0.1533 0.8087 0.040 Uiso 1 1 calc R . .
C5 C 0.4939(3) -0.1555(2) 0.73223(17) 0.0285(5) Uani 1 1 d . . .
H5 H 0.5616 -0.2526 0.7588 0.034 Uiso 1 1 calc R . .
C6 C 0.5950(3) -0.0697(2) 0.66302(16) 0.0224(4) Uani 1 1 d . . .
C7 C 0.4880(3) 0.0751(2) 0.62507(15) 0.0201(4) Uani 1 1 d . . .
C8 C 0.5583(3) 0.1959(2) 0.55858(16) 0.0197(4) Uani 1 1 d . . .
H8 H 0.6344 0.1588 0.4832 0.024 Uiso 1 1 calc R . .
C9 C 0.9066(3) -0.2588(3) 0.6731(2) 0.0375(6) Uani 1 1 d . . .
H9A H 0.8774 -0.2611 0.7552 0.056 Uiso 1 1 calc R . .
H9B H 1.0423 -0.2746 0.6468 0.056 Uiso 1 1 calc R . .
H9C H 0.8769 -0.3381 0.6457 0.056 Uiso 1 1 calc R . .
C10 C 0.6774(3) 0.2512(2) 0.62221(16) 0.0217(4) Uani 1 1 d . . .
H10 H 0.8000 0.1670 0.6270 0.026 Uiso 1 1 calc R . .
C11 C 0.5706(3) 0.2997(2) 0.74238(16) 0.0215(4) Uani 1 1 d . . .
C12 C 0.5876(3) 0.1938(2) 0.83348(17) 0.0258(4) Uani 1 1 d . . .
H12 H 0.6722 0.0938 0.8207 0.031 Uiso 1 1 calc R . .
C13 C 0.4821(3) 0.2337(2) 0.94246(17) 0.0280(5) Uani 1 1 d . . .
H13 H 0.4952 0.1609 1.0020 0.034 Uiso 1 1 calc R . .
C14 C 0.3561(3) 0.3834(2) 0.96254(17) 0.0273(5) Uani 1 1 d . . .
C15 C 0.3384(3) 0.4913(2) 0.87379(18) 0.0285(5) Uani 1 1 d . . .
H15 H 0.2554 0.5917 0.8871 0.034 Uiso 1 1 calc R . .
C16 C 0.4455(3) 0.4489(2) 0.76442(17) 0.0265(5) Uani 1 1 d . . .
H16 H 0.4330 0.5219 0.7051 0.032 Uiso 1 1 calc R . .
C17 C 0.1370(3) 0.5686(3) 1.09920(19) 0.0371(6) Uani 1 1 d . . .
H17A H 0.2176 0.6301 1.0825 0.056 Uiso 1 1 calc R . .
H17B H 0.0778 0.5743 1.1789 0.056 Uiso 1 1 calc R . .
H17C H 0.0373 0.6054 1.0542 0.056 Uiso 1 1 calc R . .
O1 O 0.0450(2) 0.37467(16) 0.61120(12) 0.0284(3) Uani 1 1 d . . .
O2 O 0.7916(2) -0.11306(15) 0.63091(12) 0.0292(4) Uani 1 1 d . . .
O3 O 0.7209(2) 0.37137(16) 0.55327(12) 0.0266(3) Uani 1 1 d . . .
H3A H 0.8183 0.3795 0.5676 0.040 Uiso 1 1 calc R . .
O4 O 0.2535(2) 0.41330(18) 1.07237(12) 0.0362(4) Uani 1 1 d . . .
N1 N 0.3741(2) 0.31693(18) 0.54696(13) 0.0223(4) Uani 1 1 d . . .
H1 H 0.3677 0.4000 0.5077 0.027 Uiso 1 1 calc R . .

loop_
_atom_site_aniso_label
_atom_site_aniso_U_11
_atom_site_aniso_U_22
_atom_site_aniso_U_33
_atom_site_aniso_U_23
_atom_site_aniso_U_13
_atom_site_aniso_U_12
C1 0.0250(10) 0.0231(10) 0.0197(9) -0.0028(8) -0.0069(8) -0.0093(8)
C2 0.0269(10) 0.0216(10) 0.0200(9) 0.0002(8) -0.0076(8) -0.0101(8)
C3 0.0292(11) 0.0337(12) 0.0331(11) 0.0053(9) -0.0083(9) -0.0155(10)
C4 0.0400(13) 0.0328(12) 0.0340(12) 0.0125(10) -0.0103(10) -0.0230(10)
C5 0.0401(12) 0.0198(10) 0.0289(11) 0.0061(8) -0.0124(9) -0.0127(9)
C6 0.0287(10) 0.0191(9) 0.0196(9) -0.0016(8) -0.0063(8) -0.0075(8)
C7 0.0266(10) 0.0173(9) 0.0183(9) -0.0006(7) -0.0066(8) -0.0086(8)
C8 0.0225(10) 0.0185(9) 0.0175(9) 0.0008(7) -0.0045(7) -0.0063(8)
C9 0.0357(13) 0.0264(11) 0.0378(13) 0.0047(10) -0.0074(10) 0.0022(10)
C10 0.0221(9) 0.0210(9) 0.0237(10) 0.0045(8) -0.0052(8) -0.0105(8)
C11 0.0241(10) 0.0218(10) 0.0226(10) -0.0007(8) -0.0056(8) -0.0120(8)
C12 0.0311(11) 0.0221(10) 0.0262(10) 0.0002(8) -0.0098(8) -0.0095(9)
C13 0.0387(12) 0.0279(11) 0.0212(10) 0.0041(8) -0.0090(9) -0.0157(10)
C14 0.0324(11) 0.0318(11) 0.0210(10) -0.0022(9) -0.0035(8) -0.0156(9)
C15 0.0337(12) 0.0240(10) 0.0278(11) -0.0012(8) -0.0031(9) -0.0116(9)
C16 0.0362(12) 0.0230(10) 0.0219(10) 0.0029(8) -0.0050(9) -0.0135(9)
C17 0.0406(13) 0.0408(13) 0.0288(11) -0.0100(10) 0.0018(10) -0.0157(11)
O1 0.0249(8) 0.0277(8) 0.0321(8) -0.0004(6) -0.0088(6) -0.0067(6)
O2 0.0277(8) 0.0205(7) 0.0318(8) 0.0029(6) -0.0033(6) -0.0021(6)
O3 0.0263(8) 0.0271(8) 0.0299(8) 0.0068(6) -0.0072(6) -0.0147(6)
O4 0.0472(10) 0.0371(9) 0.0211(8) -0.0030(7) 0.0015(7) -0.0151(8)
N1 0.0256(9) 0.0194(8) 0.0224(8) 0.0042(7) -0.0071(7) -0.0084(7)

loop_
_atom_type_symbol
_atom_type_description
_atom_type_scat_dispersion_real
_atom_type_scat_dispersion_imag
_atom_type_scat_source
C C 0.0033 0.0016 'International Tables Vol C Tables 4.2.6.8 and 6.1.1.4'
H H 0.0000 0.0000 'International Tables Vol C Tables 4.2.6.8 and 6.1.1.4'
O O 0.0106 0.0060 'International Tables Vol C Tables 4.2.6.8 and 6.1.1.4'
N N 0.0061 0.0033 'International Tables Vol C Tables 4.2.6.8 and 6.1.1.4'

loop_
_geom_angle_atom_site_label_1
_geom_angle_atom_site_label_2
_geom_angle_atom_site_label_3
_geom_angle
_geom_angle_site_symmetry_1
_geom_angle_site_symmetry_3
_geom_angle_publ_flag
O1 C1 N1 126.01(19) . . ?
O1 C1 C2 127.69(18) . . ?
N1 C1 C2 106.29(17) . . ?
C7 C2 C3 121.98(19) . . ?
C7 C2 C1 108.27(17) . . ?
C3 C2 C1 129.72(19) . . ?
C4 C3 C2 117.1(2) . . ?
C4 C3 H3 121.5 . . ?
C2 C3 H3 121.5 . . ?
C3 C4 C5 122.2(2) . . ?
C3 C4 H4 118.9 . . ?
C5 C4 H4 118.9 . . ?
C4 C5 C6 119.93(19) . . ?
C4 C5 H5 120.0 . . ?
C6 C5 H5 120.0 . . ?
O2 C6 C7 116.07(17) . . ?
O2 C6 C5 125.75(18) . . ?
C7 C6 C5 118.16(18) . . ?
C2 C7 C6 120.64(18) . . ?
C2 C7 C8 109.82(16) . . ?
C6 C7 C8 129.41(18) . . ?
N1 C8 C7 101.28(14) . . ?
N1 C8 C10 111.33(15) . . ?
C7 C8 C10 113.04(15) . . ?
N1 C8 H8 110.3 . . ?
C7 C8 H8 110.3 . . ?
C10 C8 H8 110.3 . . ?
O2 C9 H9A 109.5 . . ?
O2 C9 H9B 109.5 . . ?
H9A C9 H9B 109.5 . . ?
O2 C9 H9C 109.5 . . ?
H9A C9 H9C 109.5 . . ?
H9B C9 H9C 109.5 . . ?
O3 C10 C11 112.75(15) . . ?
O3 C10 C8 106.44(15) . . ?
C11 C10 C8 112.10(15) . . ?
O3 C10 H10 108.5 . . ?
C11 C10 H10 108.5 . . ?
C8 C10 H10 108.5 . . ?
C16 C11 C12 117.88(18) . . ?
C16 C11 C10 121.28(18) . . ?
C12 C11 C10 120.76(17) . . ?
C13 C12 C11 121.68(19) . . ?
C13 C12 H12 119.2 . . ?
C11 C12 H12 119.2 . . ?
C12 C13 C14 119.54(19) . . ?
C12 C13 H13 120.2 . . ?
C14 C13 H13 120.2 . . ?
O4 C14 C15 123.99(19) . . ?
O4 C14 C13 116.08(18) . . ?
C15 C14 C13 119.92(18) . . ?
C14 C15 C16 119.72(19) . . ?
C14 C15 H15 120.1 . . ?
C16 C15 H15 120.1 . . ?
C11 C16 C15 121.24(19) . . ?
C11 C16 H16 119.4 . . ?
C15 C16 H16 119.4 . . ?
O4 C17 H17A 109.5 . . ?
O4 C17 H17B 109.5 . . ?
H17A C17 H17B 109.5 . . ?
O4 C17 H17C 109.5 . . ?
H17A C17 H17C 109.5 . . ?
H17B C17 H17C 109.5 . . ?
C6 O2 C9 117.45(16) . . ?
C10 O3 H3A 109.5 . . ?
C14 O4 C17 117.80(17) . . ?
C1 N1 C8 114.12(16) . . ?
C1 N1 H1 122.9 . . ?
C8 N1 H1 122.9 . . ?

loop_
_geom_bond_atom_site_label_1
_geom_bond_atom_site_label_2
_geom_bond_distance
_geom_bond_site_symmetry_2
_geom_bond_publ_flag
C1 O1 1.232(2) . ?
C1 N1 1.348(2) . ?
C1 C2 1.483(3) . ?
C2 C7 1.382(3) . ?
C2 C3 1.390(3) . ?
C3 C4 1.379(3) . ?
C3 H3 0.9300 . ?
C4 C5 1.395(3) . ?
C4 H4 0.9300 . ?
C5 C6 1.396(3) . ?
C5 H5 0.9300 . ?
C6 O2 1.358(2) . ?
C6 C7 1.392(3) . ?
C7 C8 1.506(3) . ?
C8 N1 1.461(2) . ?
C8 C10 1.544(3) . ?
C8 H8 0.9800 . ?
C9 O2 1.436(3) . ?
C9 H9A 0.9600 . ?
C9 H9B 0.9600 . ?
C9 H9C 0.9600 . ?
C10 O3 1.422(2) . ?
C10 C11 1.515(3) . ?
C10 H10 0.9800 . ?
C11 C16 1.390(3) . ?
C11 C12 1.392(3) . ?
C12 C13 1.382(3) . ?
C12 H12 0.9300 . ?
C13 C14 1.392(3) . ?
C13 H13 0.9300 . ?
C14 O4 1.373(2) . ?
C14 C15 1.384(3) . ?
C15 C16 1.393(3) . ?
C15 H15 0.9300 . ?
C16 H16 0.9300 . ?
C17 O4 1.431(3) . ?
C17 H17A 0.9600 . ?
C17 H17B 0.9600 . ?
C17 H17C 0.9600 . ?
O3 H3A 0.8200 . ?
N1 H1 0.8600 . ?

loop_
_cod_related_entry_id
_cod_related_entry_database
_cod_related_entry_code
1 ChemSpider 23953929
